data_1545452
loop_
_publ_author_name
'Rao, Santhosh'
'Prabhu, Kandikere Ramaiah'

_publ_section_title
;
 Gold-Catalyzed [2,3]-Sigmatropic Rearrangement: Reaction of Aryl Allyl
 Alcohols with Diazo Compounds.
;
_journal_issue 4
_journal_name_full 'Organic letters'
_journal_page_first 846
_journal_page_last 849
_journal_paper_doi 10.1021/acs.orglett.6b03836
_journal_volume 19
_journal_year 2017
_chemical_formula_moiety 'C19 H20 O3'
_chemical_formula_sum 'C19 H20 O3'
_chemical_formula_weight 296.35
_space_group_crystal_system monoclinic
_space_group_IT_number 14
_space_group_name_Hall '-P 2yn'
_space_group_name_H-M_alt 'P 1 21/n 1'
_symmetry_space_group_name_Hall '-P 2yn'
_symmetry_space_group_name_H-M 'P 1 21/n 1'
_atom_sites_solution_hydrogens mixed
_atom_sites_solution_primary direct
_audit_creation_date 2016-01-12
_audit_creation_method
;
Olex2 1.2
(compiled 2015.01.26 svn.r3150 for OlexSys, GUI svn.r4998)
;
_cell_angle_alpha 90
_cell_angle_beta 96.093(5)
_cell_angle_gamma 90
_cell_formula_units_Z 4
_cell_length_a 5.7538(3)
_cell_length_b 17.7715(10)
_cell_length_c 15.5029(10)
_cell_measurement_reflns_used 2964
_cell_measurement_temperature 110(2)
_cell_measurement_theta_max 27.4380
_cell_measurement_theta_min 3.4820
_cell_volume 1576.27(16)
_computing_cell_refinement
;
CrysAlisPro, Agilent Technologies,
Version 1.171.37.35 (release 13-08-2014 CrysAlis171 .NET)
(compiled Aug 13 2014,18:06:01)
;
_computing_data_collection
;
CrysAlisPro, Agilent Technologies,
Version 1.171.37.35 (release 13-08-2014 CrysAlis171 .NET)
(compiled Aug 13 2014,18:06:01)
;
_computing_data_reduction
;
CrysAlisPro, Agilent Technologies,
Version 1.171.37.35 (release 13-08-2014 CrysAlis171 .NET)
(compiled Aug 13 2014,18:06:01)
;
_computing_molecular_graphics 'Olex2 (Dolomanov et al., 2009)'
_computing_publication_material 'Olex2 (Dolomanov et al., 2009)'
_computing_structure_refinement 'ShelXL (Sheldrick, 2008)'
_computing_structure_solution 'ShelXT (Sheldrick, 2015)'
_diffrn_ambient_environment N~2~
_diffrn_ambient_temperature 110(2)
_diffrn_detector 'CCD plate'
_diffrn_detector_area_resol_mean 8.0419
_diffrn_detector_type Eos
_diffrn_measured_fraction_theta_full 0.999
_diffrn_measured_fraction_theta_max 0.968
_diffrn_measurement_details
;
#__ type_ start__ end____ width___ exp.time_
  1 omega  -50.00   38.00   1.0000   10.0000
omega____ theta____ kappa____ phi______ frames
    -       18.5962  -37.0000 -180.0000 88

#__ type_ start__ end____ width___ exp.time_
  2 omega   11.00   45.00   1.0000   10.0000
omega____ theta____ kappa____ phi______ frames
    -       18.5962  -77.0000    0.0000 34

#__ type_ start__ end____ width___ exp.time_
  3 omega   -1.00   88.00   1.0000   10.0000
omega____ theta____ kappa____ phi______ frames
    -       18.5962   37.0000    0.0000 89
;
_diffrn_measurement_device 'four-circle diffractometer'
_diffrn_measurement_device_type 'Xcalibur, Eos, Nova'
_diffrn_measurement_method '\w scans'
_diffrn_orient_matrix_UB_11 -0.0516558000
_diffrn_orient_matrix_UB_12 0.0301570000
_diffrn_orient_matrix_UB_13 -0.0251467000
_diffrn_orient_matrix_UB_21 -0.0126304000
_diffrn_orient_matrix_UB_22 -0.0235916000
_diffrn_orient_matrix_UB_23 -0.0371293000
_diffrn_orient_matrix_UB_31 -0.1119469000
_diffrn_orient_matrix_UB_32 -0.0112702000
_diffrn_orient_matrix_UB_33 0.0103744000
_diffrn_radiation_monochromator mirror
_diffrn_radiation_probe x-ray
_diffrn_radiation_type MoK\a
_diffrn_radiation_wavelength 0.71073
_diffrn_reflns_av_R_equivalents 0.0304
_diffrn_reflns_av_unetI/netI 0.0540
_diffrn_reflns_Laue_measured_fraction_full 0.999
_diffrn_reflns_Laue_measured_fraction_max 0.968
_diffrn_reflns_limit_h_max 7
_diffrn_reflns_limit_h_min -7
_diffrn_reflns_limit_k_max 13
_diffrn_reflns_limit_k_min -23
_diffrn_reflns_limit_l_max 19
_diffrn_reflns_limit_l_min -17
_diffrn_reflns_number 7199
_diffrn_reflns_point_group_measured_fraction_full 0.999
_diffrn_reflns_point_group_measured_fraction_max 0.968
_diffrn_reflns_theta_full 25.242
_diffrn_reflns_theta_max 27.482
_diffrn_reflns_theta_min 2.643
_diffrn_source 'Mova (Mo) X-ray Source'
_exptl_absorpt_coefficient_mu 0.083
_exptl_absorpt_correction_T_max 1.00000
_exptl_absorpt_correction_T_min 0.89060
_exptl_absorpt_correction_type multi-scan
_exptl_absorpt_process_details
;
CrysAlisPro, Agilent Technologies,
Version 1.171.37.35 (release 13-08-2014 CrysAlis171 .NET)
(compiled Aug 13 2014,18:06:01)
Empirical absorption correction using spherical harmonics,
 implemented in SCALE3 ABSPACK scaling algorithm.
;
_exptl_crystal_colour colourless
_exptl_crystal_colour_primary colourless
_exptl_crystal_density_diffrn 1.249
_exptl_crystal_description block
_exptl_crystal_F_000 632
_exptl_crystal_size_max 0.25
_exptl_crystal_size_mid 0.2
_exptl_crystal_size_min 0.18
_refine_diff_density_max 0.485
_refine_diff_density_min -0.267
_refine_diff_density_rms 0.052
_refine_ls_extinction_method none
_refine_ls_goodness_of_fit_ref 1.020
_refine_ls_hydrogen_treatment mixed
_refine_ls_matrix_type full
_refine_ls_number_parameters 204
_refine_ls_number_reflns 3504
_refine_ls_number_restraints 0
_refine_ls_restrained_S_all 1.020
_refine_ls_R_factor_all 0.0823
_refine_ls_R_factor_gt 0.0601
_refine_ls_shift/su_max 0.000
_refine_ls_shift/su_mean 0.000
_refine_ls_structure_factor_coef Fsqd
_refine_ls_weighting_details 'w=1/[\s^2^(Fo^2^)+(0.0562P)^2^+0.7538P] where P=(Fo^2^+2Fc^2^)/3'
_refine_ls_weighting_scheme calc
_refine_ls_wR_factor_gt 0.1299
_refine_ls_wR_factor_ref 0.1437
_reflns_Friedel_coverage 0.000
_reflns_number_gt 2643
_reflns_number_total 3504
_reflns_threshold_expression 'I > 2\s(I)'
_cod_data_source_file ol6b03836_si_002.cif
_cod_data_source_block red
_cod_database_code 1545452
_chemical_oxdiff_formula 'C18 H16 O2'
_shelx_space_group_comment
;
The symmetry employed for this shelxl refinement is uniquely defined
by the following loop, which should always be used as a source of
symmetry information in preference to the above space-group names.
They are only intended as comments.
;
_reflns_odcompleteness_completeness 99.85
_reflns_odcompleteness_iscentric 1
_reflns_odcompleteness_theta 26.32
_olex2_refinement_description
;
1. Fixed Uiso
 At 1.2 times of:
  All C(H) groups, All C(H,H) groups
 At 1.5 times of:
  All C(H,H,H) groups
2.a Ternary CH refined with riding coordinates:
 C7(H7)
2.b Secondary CH2 refined with riding coordinates:
 C15(H15A,H15B)
2.c Aromatic/amide H refined with riding coordinates:
 C6(H6), C5(H5), C17(H17), C3(H3), C2(H2), C10(H10), C12(H12), C1(H1A),
 C14(H14), C13(H13), C11(H11)
2.d X=CH2 refined with riding coordinates:
 C18(H18A,H18B)
2.e Idealised Me refined as rotating group:
 C16(H16A,H16B,H16C)
;
_shelx_shelxl_version_number 2014/7
_olex2_submission_special_instructions 'No special instructions were received'

loop_
_space_group_symop_operation_xyz
'x, y, z'
'-x+1/2, y+1/2, -z+1/2'
'-x, -y, -z'
'x-1/2, -y-1/2, z-1/2'

loop_
_atom_site_label
_atom_site_type_symbol
_atom_site_fract_x
_atom_site_fract_y
_atom_site_fract_z
_atom_site_U_iso_or_equiv
_atom_site_adp_type
_atom_site_occupancy
_atom_site_site_symmetry_order
_atom_site_calc_flag
_atom_site_refinement_flags_posn
O2 O 0.3004(2) 0.60425(7) 0.47686(8) 0.0237(3) Uani 1 1 d .
O1 O 0.7727(2) 0.66800(8) 0.36413(10) 0.0262(3) Uani 1 1 d .
O3 O 0.6892(2) 0.60784(9) 0.51041(9) 0.0322(4) Uani 1 1 d .
C004 C 0.5178(3) 0.61780(10) 0.46010(12) 0.0219(4) Uani 1 1 d .
C9 C 0.4755(3) 0.58044(11) 0.30118(12) 0.0226(4) Uani 1 1 d .
C4 C 0.4154(3) 0.77579(11) 0.41212(13) 0.0235(4) Uani 1 1 d .
C6 C 0.2826(3) 0.84436(12) 0.53282(13) 0.0264(5) Uani 1 1 d .
H6 H 0.1683 0.8518 0.5720 0.032 Uiso 1 1 calc R
C5 C 0.2527(3) 0.78781(11) 0.47076(13) 0.0241(4) Uani 1 1 d .
H5 H 0.1179 0.7567 0.4684 0.029 Uiso 1 1 calc R
C17 C 0.4019(3) 0.74061(11) 0.25397(12) 0.0242(4) Uani 1 1 d .
H17 H 0.5489 0.7608 0.2432 0.029 Uiso 1 1 calc R
C3 C 0.6135(3) 0.82242(11) 0.41799(13) 0.0264(5) Uani 1 1 d .
H3 H 0.7278 0.8154 0.3788 0.032 Uiso 1 1 calc R
C2 C 0.6445(3) 0.87868(11) 0.48034(14) 0.0265(5) Uani 1 1 d .
H2 H 0.7799 0.9096 0.4837 0.032 Uiso 1 1 calc R
C8 C 0.5365(3) 0.64464(11) 0.36687(13) 0.0234(4) Uani 1 1 d .
C10 C 0.2662(3) 0.53959(12) 0.29838(13) 0.0264(5) Uani 1 1 d .
H10 H 0.1549 0.5518 0.3373 0.032 Uiso 1 1 calc R
C7 C 0.3744(3) 0.71345(11) 0.34386(13) 0.0239(4) Uani 1 1 d .
H7 H 0.2094 0.6958 0.3442 0.029 Uiso 1 1 calc R
C12 C 0.3763(4) 0.46442(11) 0.18042(13) 0.0277(5) Uani 1 1 d .
H12 H 0.3438 0.4248 0.1398 0.033 Uiso 1 1 calc R
C1 C 0.4788(4) 0.88989(11) 0.53767(13) 0.0281(5) Uani 1 1 d .
H1A H 0.4996 0.9286 0.5801 0.034 Uiso 1 1 calc R
C14 C 0.6289(4) 0.56304(12) 0.24093(13) 0.0278(5) Uani 1 1 d .
H14 H 0.7697 0.5909 0.2405 0.033 Uiso 1 1 calc R
C13 C 0.5799(4) 0.50571(12) 0.18149(13) 0.0292(5) Uani 1 1 d .
H13 H 0.6876 0.4946 0.1409 0.035 Uiso 1 1 calc R
C11 C 0.2209(4) 0.48174(12) 0.23945(14) 0.0283(5) Uani 1 1 d .
H11 H 0.0808 0.4535 0.2395 0.034 Uiso 1 1 calc R
C15 C 0.2698(4) 0.57220(12) 0.56249(13) 0.0285(5) Uani 1 1 d .
H15A H 0.4088 0.5418 0.5832 0.034 Uiso 1 1 calc R
H15B H 0.1317 0.5386 0.5575 0.034 Uiso 1 1 calc R
C18 C 0.2362(4) 0.73827(13) 0.18950(15) 0.0388(6) Uani 1 1 d .
H18A H 0.0872 0.7184 0.1982 0.047 Uiso 1 1 calc R
H18B H 0.2648 0.7564 0.1340 0.047 Uiso 1 1 calc R
C16 C 0.2376(4) 0.63294(13) 0.62614(14) 0.0372(6) Uani 1 1 d .
H16A H 0.0965 0.6618 0.6067 0.056 Uiso 1 1 calc GR
H16B H 0.3736 0.6665 0.6306 0.056 Uiso 1 1 calc GR
H16C H 0.2216 0.6106 0.6830 0.056 Uiso 1 1 calc GR
H1 H 0.840(5) 0.6527(18) 0.415(2) 0.073(10) Uiso 1 1 d .

loop_
_atom_site_aniso_label
_atom_site_aniso_U_11
_atom_site_aniso_U_22
_atom_site_aniso_U_33
_atom_site_aniso_U_23
_atom_site_aniso_U_13
_atom_site_aniso_U_12
O2 0.0291(7) 0.0233(7) 0.0193(7) 0.0038(6) 0.0060(5) 0.0012(6)
O1 0.0178(7) 0.0309(8) 0.0302(8) -0.0008(7) 0.0034(6) -0.0009(6)
O3 0.0306(8) 0.0408(9) 0.0238(8) 0.0008(7) -0.0039(6) 0.0067(7)
C004 0.0263(10) 0.0165(9) 0.0225(10) -0.0030(8) 0.0009(8) 0.0054(8)
C9 0.0281(10) 0.0189(10) 0.0211(10) 0.0012(8) 0.0049(8) -0.0001(8)
C4 0.0304(10) 0.0163(9) 0.0240(10) 0.0032(8) 0.0038(8) 0.0005(8)
C6 0.0299(10) 0.0253(10) 0.0243(11) -0.0007(9) 0.0039(8) 0.0031(9)
C5 0.0289(10) 0.0186(10) 0.0250(10) 0.0008(8) 0.0037(8) -0.0016(8)
C17 0.0292(10) 0.0209(10) 0.0228(10) 0.0028(8) 0.0039(8) -0.0002(9)
C3 0.0293(11) 0.0213(10) 0.0293(11) 0.0023(9) 0.0070(8) 0.0002(9)
C2 0.0274(10) 0.0198(10) 0.0312(11) 0.0030(9) -0.0023(8) -0.0024(9)
C8 0.0197(9) 0.0256(10) 0.0252(10) -0.0001(8) 0.0033(7) -0.0006(8)
C10 0.0280(10) 0.0273(11) 0.0250(10) -0.0036(9) 0.0083(8) -0.0001(9)
C7 0.0214(9) 0.0256(10) 0.0247(10) 0.0024(9) 0.0028(8) 0.0002(8)
C12 0.0357(11) 0.0225(10) 0.0245(10) -0.0078(9) 0.0022(8) 0.0006(9)
C1 0.0359(11) 0.0216(10) 0.0252(11) -0.0056(9) -0.0040(8) 0.0008(9)
C14 0.0287(11) 0.0289(11) 0.0270(11) -0.0041(9) 0.0094(8) -0.0056(9)
C13 0.0328(11) 0.0310(11) 0.0251(11) -0.0058(9) 0.0088(8) 0.0013(9)
C11 0.0258(10) 0.0273(11) 0.0318(12) -0.0051(9) 0.0024(8) -0.0067(9)
C15 0.0408(12) 0.0238(10) 0.0214(10) 0.0076(9) 0.0057(9) -0.0013(9)
C18 0.0456(14) 0.0388(13) 0.0310(12) 0.0111(11) -0.0010(10) -0.0015(11)
C16 0.0492(14) 0.0379(13) 0.0263(12) -0.0016(10) 0.0128(10) -0.0043(11)

loop_
_atom_type_symbol
_atom_type_description
_atom_type_scat_dispersion_real
_atom_type_scat_dispersion_imag
_atom_type_scat_source
C C 0.0033 0.0016 'International Tables Vol C Tables 4.2.6.8 and 6.1.1.4'
H H 0.0000 0.0000 'International Tables Vol C Tables 4.2.6.8 and 6.1.1.4'
O O 0.0106 0.0060 'International Tables Vol C Tables 4.2.6.8 and 6.1.1.4'

loop_
_geom_angle_atom_site_label_1
_geom_angle_atom_site_label_2
_geom_angle_atom_site_label_3
_geom_angle
C004 O2 C15 116.90(15)
C8 O1 H1 102.3(19)
O2 C004 C8 113.73(15)
O3 C004 O2 124.84(18)
O3 C004 C8 121.37(18)
C10 C9 C8 122.48(17)
C14 C9 C8 119.49(17)
C14 C9 C10 118.01(18)
C5 C4 C3 117.75(19)
C5 C4 C7 119.86(18)
C3 C4 C7 122.39(18)
C5 C6 H6 120.0
C1 C6 H6 120.0
C1 C6 C5 120.04(19)
C4 C5 C6 121.47(19)
C4 C5 H5 119.3
C6 C5 H5 119.3
C7 C17 H17 118.0
C18 C17 H17 118.0
C18 C17 C7 124.1(2)
C4 C3 H3 119.5
C2 C3 C4 120.90(19)
C2 C3 H3 119.5
C3 C2 H2 119.9
C1 C2 C3 120.23(19)
C1 C2 H2 119.9
O1 C8 C004 106.29(15)
O1 C8 C9 110.26(15)
O1 C8 C7 108.33(16)
C004 C8 C9 110.92(16)
C004 C8 C7 111.06(16)
C9 C8 C7 109.90(15)
C9 C10 H10 119.8
C11 C10 C9 120.43(18)
C11 C10 H10 119.8
C4 C7 C8 111.41(15)
C4 C7 H7 107.4
C17 C7 C4 112.66(16)
C17 C7 C8 110.26(16)
C17 C7 H7 107.4
C8 C7 H7 107.4
C13 C12 H12 120.6
C11 C12 H12 120.6
C11 C12 C13 118.81(19)
C6 C1 C2 119.60(19)
C6 C1 H1A 120.2
C2 C1 H1A 120.2
C9 C14 H14 119.5
C13 C14 C9 120.91(19)
C13 C14 H14 119.5
C12 C13 C14 120.83(19)
C12 C13 H13 119.6
C14 C13 H13 119.6
C10 C11 H11 119.5
C12 C11 C10 120.95(19)
C12 C11 H11 119.5
O2 C15 H15A 109.5
O2 C15 H15B 109.5
O2 C15 C16 110.65(16)
H15A C15 H15B 108.1
C16 C15 H15A 109.5
C16 C15 H15B 109.5
C17 C18 H18A 120.0
C17 C18 H18B 120.0
H18A C18 H18B 120.0
C15 C16 H16A 109.5
C15 C16 H16B 109.5
C15 C16 H16C 109.5
H16A C16 H16B 109.5
H16A C16 H16C 109.5
H16B C16 H16C 109.5

loop_
_geom_bond_atom_site_label_1
_geom_bond_atom_site_label_2
_geom_bond_distance
O2 C004 1.326(2)
O2 C15 1.472(2)
O1 C8 1.426(2)
O1 H1 0.89(3)
O3 C004 1.204(2)
C004 C8 1.537(3)
C9 C8 1.545(3)
C9 C10 1.403(3)
C9 C14 1.387(3)
C4 C5 1.389(3)
C4 C3 1.404(3)
C4 C7 1.533(3)
C6 H6 0.9500
C6 C5 1.389(3)
C6 C1 1.385(3)
C5 H5 0.9500
C17 H17 0.9500
C17 C7 1.499(3)
C17 C18 1.306(3)
C3 H3 0.9500
C3 C2 1.389(3)
C2 H2 0.9500
C2 C1 1.385(3)
C8 C7 1.556(3)
C10 H10 0.9500
C10 C11 1.382(3)
C7 H7 1.0000
C12 H12 0.9500
C12 C13 1.381(3)
C12 C11 1.380(3)
C1 H1A 0.9500
C14 H14 0.9500
C14 C13 1.383(3)
C13 H13 0.9500
C11 H11 0.9500
C15 H15A 0.9900
C15 H15B 0.9900
C15 C16 1.487(3)
C18 H18A 0.9500
C18 H18B 0.9500
C16 H16A 0.9800
C16 H16B 0.9800
C16 H16C 0.9800
